data_4027674
loop_
_publ_author_name
'Zenghui Lu'
'Weijian Cui'
'Siyuan Xia'
'Yihui Bai'
'Fang Luo'
'Gangguo Zhu'

_publ_section_title
;
 Preparation of 3,4,5-Trisubstituted Oxazolones by Pd-Catalyzed Coupling
 of N-Alkynyltert-Butyloxycarbamates with Aryl Halides and Related
 Electrophiles
;
_journal_name_full 'Journal of Organic Chemistry'
_journal_page_first 9871
_journal_page_last 9877
_journal_paper_doi 10.1021/jo301794w
_journal_volume 77
_journal_year 2012
_chemical_formula_sum 'C26 H22 N O3'
_chemical_formula_weight 396.45
_chemical_name_systematic
;
 ?
;
_space_group_IT_number 15
_symmetry_cell_setting monoclinic
_symmetry_space_group_name_Hall '-C 2yc'
_symmetry_space_group_name_H-M 'C 1 2/c 1'
_atom_sites_solution_hydrogens geom
_atom_sites_solution_primary direct
_atom_sites_solution_secondary difmap
_audit_creation_method SHELXL-97
_cell_angle_alpha 90.00
_cell_angle_beta 94.773(9)
_cell_angle_gamma 90.00
_cell_formula_units_Z 8
_cell_length_a 22.874(3)
_cell_length_b 14.556(2)
_cell_length_c 12.4930(12)
_cell_measurement_reflns_used 177
_cell_measurement_temperature 296(2)
_cell_measurement_theta_max 27.74
_cell_measurement_theta_min 1.66
_cell_volume 4145.2(9)
_computing_cell_refinement 'Siemens SMART & SAINT'
_computing_data_collection 'Siemens SMART'
_computing_data_reduction 'Siemens XPREP'
_computing_molecular_graphics 'Bruker SHELXTL'
_computing_publication_material 'Bruker SHELXTL'
_computing_structure_refinement 'Siemens SHELXTL'
_computing_structure_solution 'Siemens SHELXTL'
_diffrn_ambient_temperature 296(2)
_diffrn_measured_fraction_theta_full 0.973
_diffrn_measured_fraction_theta_max 0.973
_diffrn_measurement_device_type 'Bruker P4'
_diffrn_measurement_method '\w scans'
_diffrn_radiation_monochromator graphite
_diffrn_radiation_source 'fine-focus sealed tube'
_diffrn_radiation_type MoK\a
_diffrn_radiation_wavelength 0.71073
_diffrn_reflns_av_R_equivalents 0.0542
_diffrn_reflns_av_sigmaI/netI 0.0670
_diffrn_reflns_limit_h_max 29
_diffrn_reflns_limit_h_min -23
_diffrn_reflns_limit_k_max 15
_diffrn_reflns_limit_k_min -18
_diffrn_reflns_limit_l_max 16
_diffrn_reflns_limit_l_min -16
_diffrn_reflns_number 16761
_diffrn_reflns_theta_full 27.74
_diffrn_reflns_theta_max 27.74
_diffrn_reflns_theta_min 1.66
_diffrn_standards_decay_% none
_diffrn_standards_interval_count none
_diffrn_standards_interval_time none
_diffrn_standards_number none
_exptl_absorpt_coefficient_mu 0.083
_exptl_absorpt_correction_T_max .0000
_exptl_absorpt_correction_T_min .0000
_exptl_absorpt_correction_type empirical
_exptl_absorpt_process_details 'SADABS (Sheldrick, 1996)'
_exptl_crystal_colour colourless
_exptl_crystal_density_diffrn 1.270
_exptl_crystal_description block
_exptl_crystal_F_000 1672
_exptl_crystal_size_max .300
_exptl_crystal_size_mid .200
_exptl_crystal_size_min .100
_refine_diff_density_max 0.189
_refine_diff_density_min -0.526
_refine_diff_density_rms 0.041
_refine_ls_extinction_coef 0.0010(5)
_refine_ls_extinction_expression Fc^*^=kFc[1+0.001xFc^2^\l^3^/sin(2\q)]^-1/4^
_refine_ls_extinction_method SHELXL
_refine_ls_goodness_of_fit_ref 0.870
_refine_ls_hydrogen_treatment contrs
_refine_ls_matrix_type full
_refine_ls_number_parameters 272
_refine_ls_number_reflns 4747
_refine_ls_number_restraints 0
_refine_ls_restrained_S_all 0.870
_refine_ls_R_factor_all 0.1317
_refine_ls_R_factor_gt 0.0583
_refine_ls_shift/su_max 0.000
_refine_ls_shift/su_mean 0.000
_refine_ls_structure_factor_coef Fsqd
_refine_ls_weighting_details 'calc w=1/[\s^2^(Fo^2^)+(0.1411P)^2^+0.0000P] where P=(Fo^2^+2Fc^2^)/3'
_refine_ls_weighting_scheme calc
_refine_ls_wR_factor_gt 0.1641
_refine_ls_wR_factor_ref 0.2205
_reflns_number_gt 2264
_reflns_number_total 4747
_reflns_threshold_expression >2sigma(I)
_cod_data_source_file jo301794w_si_002.cif
_cod_data_source_block g
_cod_original_cell_volume 4145.3(9)
_cod_database_code 4027674

loop_
_symmetry_equiv_pos_as_xyz
'x, y, z'
'-x, y, -z+1/2'
'x+1/2, y+1/2, z'
'-x+1/2, y+1/2, -z+1/2'
'-x, -y, -z'
'x, -y, z-1/2'
'-x+1/2, -y+1/2, -z'
'x+1/2, -y+1/2, z-1/2'

loop_
_atom_site_label
_atom_site_type_symbol
_atom_site_fract_x
_atom_site_fract_y
_atom_site_fract_z
_atom_site_U_iso_or_equiv
_atom_site_adp_type
_atom_site_occupancy
_atom_site_symmetry_multiplicity
_atom_site_calc_flag
_atom_site_refinement_flags
C1 C 0.18130(14) 0.0108(2) 0.5559(2) 0.0823(9) Uani 1 1 d .
H1A H 0.1613 0.0369 0.4955 0.099 Uiso 1 1 calc R
C2 C 0.24073(17) -0.0029(3) 0.5575(3) 0.1072(12) Uani 1 1 d .
H2A H 0.2608 0.0155 0.4993 0.129 Uiso 1 1 calc R
C3 C 0.27028(17) -0.0431(3) 0.6435(4) 0.1211(15) Uani 1 1 d .
H3A H 0.3104 -0.0536 0.6435 0.145 Uiso 1 1 calc R
C4 C 0.24139(19) -0.0682(3) 0.7307(3) 0.1189(14) Uani 1 1 d .
H4A H 0.2619 -0.0948 0.7902 0.143 Uiso 1 1 calc R
C5 C 0.18097(15) -0.0536(2) 0.7300(2) 0.0890(9) Uani 1 1 d .
H5A H 0.1611 -0.0711 0.7888 0.107 Uiso 1 1 calc R
C6 C 0.15075(11) -0.01340(18) 0.64193(19) 0.0631(7) Uani 1 1 d .
C7 C 0.08632(11) 0.00664(18) 0.64251(18) 0.0634(7) Uani 1 1 d .
H7A H 0.0700 0.0185 0.5696 0.076 Uiso 1 1 calc R
H7B H 0.0666 -0.0468 0.6689 0.076 Uiso 1 1 calc R
C8 C 0.06620(10) 0.0758(2) 0.81608(18) 0.0609(7) Uani 1 1 d .
N1 N 0.07540(8) 0.08592(15) 0.71001(13) 0.0583(6) Uani 1 1 d .
C10 C 0.08340(9) 0.17937(18) 0.68763(15) 0.0528(6) Uani 1 1 d .
C11 C 0.07693(10) 0.22539(18) 0.77898(15) 0.0547(6) Uani 1 1 d .
C12 C 0.07618(10) 0.32105(18) 0.81059(16) 0.0558(6) Uani 1 1 d .
C13 C 0.07561(11) 0.3926(2) 0.73650(19) 0.0682(8) Uani 1 1 d .
H13A H 0.0772 0.3793 0.6640 0.082 Uiso 1 1 calc R
C14 C 0.07281(13) 0.4824(2) 0.7688(2) 0.0758(8) Uani 1 1 d .
H14A H 0.0732 0.5296 0.7187 0.091 Uiso 1 1 calc R
C15 C 0.06940(13) 0.5025(2) 0.8763(2) 0.0829(9) Uani 1 1 d .
H15A H 0.0670 0.5633 0.8983 0.099 Uiso 1 1 calc R
C16 C 0.06957(14) 0.4341(2) 0.9498(2) 0.0846(9) Uani 1 1 d .
H16A H 0.0673 0.4484 1.0218 0.102 Uiso 1 1 calc R
C17 C 0.07312(11) 0.3438(2) 0.91883(17) 0.0693(7) Uani 1 1 d .
H17A H 0.0735 0.2975 0.9702 0.083 Uiso 1 1 calc R
C18 C 0.09542(10) 0.20957(17) 0.57845(15) 0.0545(6) Uani 1 1 d .
C19 C 0.14949(11) 0.24660(19) 0.55989(16) 0.0645(7) Uani 1 1 d .
H19A H 0.1776 0.2557 0.6171 0.077 Uiso 1 1 calc R
C20 C 0.16208(11) 0.27016(19) 0.45682(17) 0.0643(7) Uani 1 1 d .
H20A H 0.1985 0.2950 0.4451 0.077 Uiso 1 1 calc R
C21 C 0.12054(11) 0.25673(18) 0.37154(15) 0.0579(7) Uani 1 1 d .
C22 C 0.06623(12) 0.2220(2) 0.38952(17) 0.0669(7) Uani 1 1 d .
H22A H 0.0379 0.2148 0.3323 0.080 Uiso 1 1 calc R
C23 C 0.05339(11) 0.19761(18) 0.49280(16) 0.0619(7) Uani 1 1 d .
H23A H 0.0168 0.1734 0.5043 0.074 Uiso 1 1 calc R
C24 C 0.13239(13) 0.2786(2) 0.25816(18) 0.0691(8) Uani 1 1 d .
C25 C 0.20512(15) 0.3160(3) 0.1409(2) 0.1020(11) Uani 1 1 d .
H25A H 0.1895 0.3748 0.1156 0.122 Uiso 1 1 calc R
H25B H 0.1896 0.2685 0.0919 0.122 Uiso 1 1 calc R
C26 C 0.26987(14) 0.3169(3) 0.1459(2) 0.0970(11) Uani 1 1 d .
H26A H 0.2822 0.3290 0.0757 0.145 Uiso 1 1 calc R
H26B H 0.2848 0.2583 0.1706 0.145 Uiso 1 1 calc R
H26C H 0.2847 0.3640 0.1946 0.145 Uiso 1 1 calc R
O4 O 0.06635(7) 0.16193(13) 0.85856(10) 0.0618(5) Uani 1 1 d .
O1 O 0.09532(9) 0.27766(19) 0.18407(13) 0.1048(8) Uani 1 1 d .
O2 O 0.18846(9) 0.29771(15) 0.24944(11) 0.0805(6) Uani 1 1 d .
O3 O 0.05846(8) 0.00723(14) 0.86719(13) 0.0782(6) Uani 1 1 d .

loop_
_atom_site_aniso_label
_atom_site_aniso_U_11
_atom_site_aniso_U_22
_atom_site_aniso_U_33
_atom_site_aniso_U_23
_atom_site_aniso_U_13
_atom_site_aniso_U_12
C1 0.083(2) 0.092(2) 0.0745(18) -0.0112(16) 0.0198(16) 0.0047(17)
C2 0.090(3) 0.112(3) 0.124(3) -0.026(2) 0.040(2) -0.002(2)
C3 0.072(2) 0.133(4) 0.157(4) -0.051(3) -0.001(3) 0.018(2)
C4 0.112(3) 0.122(3) 0.115(3) -0.027(3) -0.028(3) 0.052(3)
C5 0.099(2) 0.093(2) 0.0733(17) -0.0036(16) 0.0013(16) 0.0242(19)
C6 0.0683(16) 0.0626(17) 0.0587(13) -0.0097(12) 0.0073(12) 0.0029(13)
C7 0.0703(16) 0.0669(18) 0.0532(12) -0.0083(12) 0.0056(11) -0.0015(13)
C8 0.0580(15) 0.082(2) 0.0436(11) 0.0045(13) 0.0085(10) -0.0002(14)
N1 0.0617(12) 0.0730(16) 0.0413(9) 0.0004(9) 0.0115(8) 0.0019(11)
C10 0.0498(13) 0.0703(18) 0.0387(10) 0.0008(10) 0.0059(9) -0.0006(12)
C11 0.0531(14) 0.0761(18) 0.0354(10) 0.0045(11) 0.0069(9) -0.0006(12)
C12 0.0536(13) 0.0758(18) 0.0384(10) -0.0037(11) 0.0059(9) -0.0013(12)
C13 0.0731(17) 0.084(2) 0.0476(12) -0.0024(13) 0.0071(11) 0.0022(15)
C14 0.0835(19) 0.078(2) 0.0663(16) 0.0033(15) 0.0088(14) -0.0022(16)
C15 0.094(2) 0.079(2) 0.0765(18) -0.0181(16) 0.0121(15) -0.0067(17)
C16 0.108(2) 0.092(2) 0.0553(14) -0.0185(16) 0.0172(15) -0.0110(19)
C17 0.0805(18) 0.085(2) 0.0428(11) -0.0068(12) 0.0086(11) -0.0073(15)
C18 0.0592(14) 0.0689(17) 0.0363(10) -0.0029(10) 0.0081(9) 0.0025(12)
C19 0.0665(16) 0.090(2) 0.0378(10) -0.0021(11) 0.0050(10) -0.0092(14)
C20 0.0631(15) 0.085(2) 0.0459(11) 0.0053(12) 0.0119(10) -0.0062(14)
C21 0.0710(16) 0.0674(18) 0.0364(10) 0.0035(10) 0.0121(10) 0.0057(13)
C22 0.0693(17) 0.092(2) 0.0394(10) -0.0002(12) 0.0016(11) 0.0031(15)
C23 0.0578(14) 0.086(2) 0.0421(11) -0.0005(11) 0.0057(10) -0.0036(13)
C24 0.0792(19) 0.087(2) 0.0425(12) 0.0068(12) 0.0139(12) 0.0033(16)
C25 0.099(2) 0.160(3) 0.0500(14) 0.0317(17) 0.0255(14) -0.002(2)
C26 0.094(2) 0.126(3) 0.0751(18) 0.0214(18) 0.0275(16) -0.002(2)
O4 0.0697(11) 0.0819(13) 0.0353(7) 0.0016(7) 0.0130(7) 0.0020(9)
O1 0.0913(15) 0.179(2) 0.0441(9) 0.0227(12) 0.0034(9) 0.0079(15)
O2 0.0863(14) 0.1158(17) 0.0412(8) 0.0130(9) 0.0159(8) -0.0076(12)
O3 0.0910(14) 0.0858(15) 0.0587(10) 0.0182(10) 0.0124(9) -0.0013(11)

loop_
_atom_type_symbol
_atom_type_description
_atom_type_scat_dispersion_real
_atom_type_scat_dispersion_imag
_atom_type_scat_source
C C 0.0033 0.0016 'International Tables Vol C Tables 4.2.6.8 and 6.1.1.4'
H H 0.0000 0.0000 'International Tables Vol C Tables 4.2.6.8 and 6.1.1.4'
N N 0.0061 0.0033 'International Tables Vol C Tables 4.2.6.8 and 6.1.1.4'
O O 0.0106 0.0060 'International Tables Vol C Tables 4.2.6.8 and 6.1.1.4'

loop_
_geom_angle_atom_site_label_1
_geom_angle_atom_site_label_2
_geom_angle_atom_site_label_3
_geom_angle
C2 C1 C6 121.2(3)
C2 C1 H1A 119.4
C6 C1 H1A 119.4
C3 C2 C1 120.2(4)
C3 C2 H2A 119.9
C1 C2 H2A 119.9
C2 C3 C4 120.3(4)
C2 C3 H3A 119.9
C4 C3 H3A 119.9
C3 C4 C5 119.8(4)
C3 C4 H4A 120.1
C5 C4 H4A 120.1
C6 C5 C4 119.9(3)
C6 C5 H5A 120.0
C4 C5 H5A 120.0
C1 C6 C5 118.6(3)
C1 C6 C7 121.1(2)
C5 C6 C7 120.3(3)
N1 C7 C6 111.74(19)
N1 C7 H7A 109.3
C6 C7 H7A 109.3
N1 C7 H7B 109.3
C6 C7 H7B 109.3
H7A C7 H7B 107.9
O3 C8 O4 123.5(2)
O3 C8 N1 130.1(3)
O4 C8 N1 106.4(2)
C8 N1 C10 109.3(2)
C8 N1 C7 121.4(2)
C10 N1 C7 128.19(19)
C11 C10 N1 106.79(19)
C11 C10 C18 132.6(2)
N1 C10 C18 120.6(2)
C10 C11 O4 108.3(2)
C10 C11 C12 135.8(2)
O4 C11 C12 115.87(18)
C13 C12 C17 117.8(2)
C13 C12 C11 122.5(2)
C17 C12 C11 119.6(2)
C14 C13 C12 121.0(2)
C14 C13 H13A 119.5
C12 C13 H13A 119.5
C13 C14 C15 119.7(3)
C13 C14 H14A 120.2
C15 C14 H14A 120.2
C16 C15 C14 120.4(3)
C16 C15 H15A 119.8
C14 C15 H15A 119.8
C15 C16 C17 120.6(3)
C15 C16 H16A 119.7
C17 C16 H16A 119.7
C16 C17 C12 120.4(3)
C16 C17 H17A 119.8
C12 C17 H17A 119.8
C19 C18 C23 119.3(2)
C19 C18 C10 120.41(18)
C23 C18 C10 120.2(2)
C20 C19 C18 120.6(2)
C20 C19 H19A 119.7
C18 C19 H19A 119.7
C21 C20 C19 119.9(2)
C21 C20 H20A 120.0
C19 C20 H20A 120.0
C22 C21 C20 119.9(2)
C22 C21 C24 118.0(2)
C20 C21 C24 122.1(2)
C21 C22 C23 120.5(2)
C21 C22 H22A 119.8
C23 C22 H22A 119.8
C18 C23 C22 119.7(2)
C18 C23 H23A 120.1
C22 C23 H23A 120.1
O1 C24 O2 124.4(2)
O1 C24 C21 123.6(3)
O2 C24 C21 112.0(2)
O2 C25 C26 107.5(2)
O2 C25 H25A 110.2
C26 C25 H25A 110.2
O2 C25 H25B 110.2
C26 C25 H25B 110.2
H25A C25 H25B 108.5
C25 C26 H26A 109.5
C25 C26 H26B 109.5
H26A C26 H26B 109.5
C25 C26 H26C 109.5
H26A C26 H26C 109.5
H26B C26 H26C 109.5
C8 O4 C11 109.12(17)
C8 O4 H1B 125.4
C11 O4 H1B 125.4
C24 O2 C25 116.3(2)

loop_
_geom_bond_atom_site_label_1
_geom_bond_atom_site_label_2
_geom_bond_distance
C1 C2 1.372(4)
C1 C6 1.376(4)
C1 H1A 0.9300
C2 C3 1.354(6)
C2 H2A 0.9300
C3 C4 1.370(6)
C3 H3A 0.9300
C4 C5 1.397(5)
C4 H4A 0.9300
C5 C6 1.380(4)
C5 H5A 0.9300
C6 C7 1.503(4)
C7 N1 1.463(3)
C7 H7A 0.9700
C7 H7B 0.9700
C8 O3 1.206(3)
C8 O4 1.361(3)
C8 N1 1.367(3)
N1 C10 1.404(3)
C10 C11 1.342(3)
C10 C18 1.480(3)
C11 O4 1.393(3)
C11 C12 1.448(3)
C12 C13 1.393(3)
C12 C17 1.399(3)
C13 C14 1.371(4)
C13 H13A 0.9300
C14 C15 1.383(4)
C14 H14A 0.9300
C15 C16 1.354(4)
C15 H15A 0.9300
C16 C17 1.375(4)
C16 H16A 0.9300
C17 H17A 0.9300
C18 C19 1.386(3)
C18 C23 1.389(3)
C19 C20 1.386(3)
C19 H19A 0.9300
C20 C21 1.381(3)
C20 H20A 0.9300
C21 C22 1.377(4)
C21 C24 1.498(3)
C22 C23 1.393(3)
C22 H22A 0.9300
C23 H23A 0.9300
C24 O1 1.202(3)
C24 O2 1.326(3)
C25 O2 1.463(3)
C25 C26 1.477(4)
C25 H25A 0.9700
C25 H25B 0.9700
C26 H26A 0.9600
C26 H26B 0.9600
C26 H26C 0.9600

loop_
_geom_torsion_atom_site_label_1
_geom_torsion_atom_site_label_2
_geom_torsion_atom_site_label_3
_geom_torsion_atom_site_label_4
_geom_torsion
C6 C1 C2 C3 1.7(5)
C1 C2 C3 C4 -1.7(6)
C2 C3 C4 C5 1.1(6)
C3 C4 C5 C6 -0.5(6)
C2 C1 C6 C5 -1.2(5)
C2 C1 C6 C7 176.4(3)
C4 C5 C6 C1 0.6(4)
C4 C5 C6 C7 -177.1(3)
C1 C6 C7 N1 -103.0(3)
C5 C6 C7 N1 74.6(3)
O3 C8 N1 C10 -178.7(2)
O4 C8 N1 C10 2.1(2)
O3 C8 N1 C7 -9.8(4)
O4 C8 N1 C7 171.09(18)
C6 C7 N1 C8 -91.5(3)
C6 C7 N1 C10 75.2(3)
C8 N1 C10 C11 -2.2(2)
C7 N1 C10 C11 -170.2(2)
C8 N1 C10 C18 178.77(19)
C7 N1 C10 C18 10.7(3)
N1 C10 C11 O4 1.3(2)
C18 C10 C11 O4 -179.8(2)
N1 C10 C11 C12 -175.8(2)
C18 C10 C11 C12 3.2(4)
C10 C11 C12 C13 8.6(4)
O4 C11 C12 C13 -168.4(2)
C10 C11 C12 C17 -174.5(3)
O4 C11 C12 C17 8.5(3)
C17 C12 C13 C14 0.7(4)
C11 C12 C13 C14 177.7(2)
C12 C13 C14 C15 -1.2(4)
C13 C14 C15 C16 0.8(4)
C14 C15 C16 C17 0.0(5)
C15 C16 C17 C12 -0.5(4)
C13 C12 C17 C16 0.1(4)
C11 C12 C17 C16 -176.9(2)
C11 C10 C18 C19 68.6(4)
N1 C10 C18 C19 -112.6(3)
C11 C10 C18 C23 -114.0(3)
N1 C10 C18 C23 64.8(3)
C23 C18 C19 C20 -1.1(4)
C10 C18 C19 C20 176.3(2)
C18 C19 C20 C21 0.0(4)
C19 C20 C21 C22 1.5(4)
C19 C20 C21 C24 -178.3(2)
C20 C21 C22 C23 -2.0(4)
C24 C21 C22 C23 177.9(2)
C19 C18 C23 C22 0.6(4)
C10 C18 C23 C22 -176.8(2)
C21 C22 C23 C18 0.9(4)
C22 C21 C24 O1 8.9(4)
C20 C21 C24 O1 -171.2(3)
C22 C21 C24 O2 -170.2(2)
C20 C21 C24 O2 9.7(4)
O3 C8 O4 C11 179.5(2)
N1 C8 O4 C11 -1.3(2)
C10 C11 O4 C8 -0.1(2)
C12 C11 O4 C8 177.68(18)
O1 C24 O2 C25 -1.8(5)
C21 C24 O2 C25 177.3(3)
C26 C25 O2 C24 -168.8(3)

loop_
_cod_related_entry_id
_cod_related_entry_database
_cod_related_entry_code
1 ChemSpider 30659558
